data_1000128
loop_
_publ_author_name
'Laligant, Y'
'Le Bail, A'

_publ_section_title 'Structure of (Pd (N H3)4) Cr2 O7'
_journal_coden_ASTM PODIE2
_journal_issue 3
_journal_name_full 'Powder Diffraction'
_journal_page_first 159
_journal_page_last 164
_journal_paper_doi 10.1017/S0885715600014640
_journal_volume 10
_journal_year 1995
_chemical_formula_structural '(Pd (N H3)4) (Cr2 O7)'
_chemical_formula_sum 'Cr2 H12 N4 O7 Pd'
_chemical_name_systematic 'Tetraamminepalladium dichromate'
_space_group_IT_number 14
_symmetry_cell_setting monoclinic
_symmetry_Int_Tables_number 14
_symmetry_space_group_name_Hall '-P 2ybc'
_symmetry_space_group_name_H-M 'P 1 21/c 1'
_cell_angle_alpha 90
_cell_angle_beta 105.50(4)
_cell_angle_gamma 90
_cell_formula_units_Z 4
_cell_length_a 7.771(3)
_cell_length_b 11.578(1)
_cell_length_c 11.852(4)
_cell_volume 1027.6
_refine_ls_R_factor_all 0.075
_cod_depositor_comments
;
 Removing the 'H1' dummy atom since hydrogen atoms are already represented
 using the _atom_site_attached_hydrogens data item. Correcting the number of
 hydrogen atoms attached to N atoms from '4' to '3'.

 Antanas Vaitkus,
 2017-09-08
;
_cod_original_formula_sum 'H12 Cr2 N4 O7 Pd'
_cod_database_code 1000128

loop_
_symmetry_equiv_pos_as_xyz
x,y,z
-x,1/2+y,1/2-z
-x,-y,-z
x,1/2-y,1/2+z

loop_
_atom_site_label
_atom_site_type_symbol
_atom_site_symmetry_multiplicity
_atom_site_Wyckoff_symbol
_atom_site_fract_x
_atom_site_fract_y
_atom_site_fract_z
_atom_site_occupancy
_atom_site_attached_hydrogens
_atom_site_calc_flag
Pd1 Pd2+ 2 a 0. 0. 0. 1. 0 d
Pd2 Pd2+ 2 c 0. 0. 0.5 1. 0 d
Cr1 Cr6+ 4 e 0.3866(4) 0.2607(6) 0.8162(4) 1. 0 d
Cr2 Cr6+ 4 e 0.7123(4) 0.2718(5) 0.7105(4) 1. 0 d
N1 N3- 4 e -0.0101(17) 0.1792(10) 0.0095(17) 1. 3 d
N2 N3- 4 e 0.2849(26) 0.0129(19) 0.0658(19) 1. 3 d
N3 N3- 4 e 0.0053(17) 0.0179(15) 0.6788(10) 1. 3 d
N4 N3- 4 e 0.2778(26) 0.0113(18) 0.5492(19) 1. 3 d
O1 O2- 4 e 0.2912(15) 0.2231(16) 0.6927(13) 1. 0 d
O2 O2- 4 e 0.3361(16) 0.1944(13) 0.9260(15) 1. 0 d
O3 O2- 4 e 0.3455(17) 0.4018(18) 0.8236(13) 1. 0 d
O4 O2- 4 e 0.6442(18) 0.1719(15) 0.6141(15) 1. 0 d
O5 O2- 4 e 0.9273(13) 0.2578(22) 0.7654(11) 1. 0 d
O6 O2- 4 e 0.6518(18) 0.4040(17) 0.6552(14) 1. 0 d
O7 O2- 4 e 0.6253(14) 0.2402(22) 0.8377(12) 1. 0 d

loop_
_atom_type_symbol
_atom_type_oxidation_number
Pd2+ 2.000
Cr6+ 6.000
N3- -3.000
O2- -2.000
